data_7242449
loop_
_publ_author_name
'Hasuo, Naohiro'
'Takahashi, Kiyonori'
'Hisaki, Ichiro'
'Kokado, Kenta'
'Nakamura, Takayoshi'

_publ_section_title
;
 Molecular motion of halogenated ethylammonium/[18]crown-6 supramolecular
 ions in nickel dithiolate magnetic crystals
;
_journal_issue 14
_journal_name_full CrystEngComm
_journal_page_first 2756
_journal_page_last 2763
_journal_paper_doi 10.1039/D1CE00253H
_journal_volume 23
_journal_year 2021
_chemical_formula_moiety 'C6 Ni S10, C2 H7 Cl N, 1(C12 H24 O6)'
_chemical_formula_sum 'C20 H31 Cl N Ni O6 S10'
_chemical_formula_weight 796.22
_space_group_crystal_system triclinic
_space_group_IT_number 2
_space_group_name_Hall '-P 1'
_space_group_name_H-M_alt 'P -1'
_atom_sites_solution_hydrogens geom
_atom_sites_solution_primary dual
_audit_creation_date 2020-11-24
_audit_creation_method
;
Olex2 1.3-ac4
(compiled 2019.04.23 svn.r3594 for Rigaku Oxford Diffraction, GUI svn.r5739)
;
_audit_update_record
;
2020-12-31 deposited with the CCDC.	2021-03-18 downloaded from the CCDC.
;
_cell_angle_alpha 91.3720(10)
_cell_angle_beta 110.9960(10)
_cell_angle_gamma 96.4500(10)
_cell_formula_units_Z 2
_cell_length_a 11.2637(2)
_cell_length_b 12.34200(10)
_cell_length_c 12.8337(2)
_cell_measurement_reflns_used 28392
_cell_measurement_temperature 213
_cell_measurement_theta_max 72.4910
_cell_measurement_theta_min 3.6050
_cell_volume 1651.13(4)
_computing_cell_refinement 'CrysAlisPro 1.171.40.67a (Rigaku OD, 2019)'
_computing_data_collection 'CrysAlisPro 1.171.40.67a (Rigaku OD, 2019)'
_computing_data_reduction 'CrysAlisPro 1.171.40.67a (Rigaku OD, 2019)'
_computing_molecular_graphics 'Olex2 (Dolomanov et al., 2009)'
_computing_publication_material 'Olex2 (Dolomanov et al., 2009)'
_computing_structure_refinement 'ShelXL (Sheldrick, 2015)'
_computing_structure_solution 'ShelXT (Sheldrick, 2015)'
_diffrn_ambient_temperature 213
_diffrn_detector 'Hybrid Pixel Array Detector'
_diffrn_detector_area_resol_mean 5.8140
_diffrn_detector_type 'HPC area detector'
_diffrn_measured_fraction_theta_full 0.988
_diffrn_measured_fraction_theta_max 0.968
_diffrn_measurement_details
;
List of Runs (angles in degrees, time in seconds):

  # Type    Start    End  Width  t~exp~   \w     \q     \k     \f   Frames
#--------------------------------------------------------------------------
  1  \w     -1.00  71.00   0.50    0.50    --  -18.00  53.00  60.93  144
  2  \w   -104.00 -17.00   0.50    0.50    --  -18.00  53.00  60.93  174
  3  \w    -82.00 -56.00   0.50    0.50    --  -30.00  53.00 174.93   52
  4  \w     25.00  58.00   0.50    0.50    --  -30.00  53.00 174.93   66
  5  \w    -88.00 -63.00   0.50    0.50    --  -38.00  55.00 -52.83   50
  6  \w     22.00  50.00   0.50    0.50    --  -38.00  55.00 -52.83   56
  7  \w   -134.00 -88.00   0.50    0.50    --  -46.00  55.00 -90.71   92
  8  \w    -84.00   4.00   0.50    0.50    --  -46.00  55.00 -90.71  176
  9  \w     12.00  43.00   0.50    0.50    --  -46.00  55.00 -90.71   62
 10  \w     13.00  43.00   0.50    0.50    --  -46.00  55.00  38.00   60
 11  \w      9.00  39.00   0.50    0.50    --  -50.00  54.00  77.48   60
 12  \w      7.00  35.00   0.50    0.50    --  -54.00  55.00 146.66   56
 13  \w     -3.00  35.00   0.50    0.50    --  -54.00  55.00-174.84   76
 14  \w      2.00  31.00   0.50    0.50    --  -58.00  55.00  22.77   58
 15  \w     -6.00  26.00   0.50    0.50    --  -62.00  55.00-110.54   64
 16  \w    -11.00  27.00   0.50    0.50    --  -62.00  55.00   0.36   76
 17  \w      2.00  27.00   0.50    0.50    --  -62.00  55.00 -58.51   50
 18  \w     -2.00  27.00   0.50    0.50    --  -62.00  55.00 137.86   58
 19  \w   -138.00-112.00   0.50    0.50    --  -62.00  55.00   0.36   52
 20  \w      0.00  26.00   0.50    0.50    --  -62.00  55.00 -27.78   52
 21  \w    -64.00 -23.00   0.50    0.50    --  -62.00  55.00   0.36   82
 22  \w     -7.00  19.00   0.50    0.50    --  -70.00  54.00  91.98   52
 23  \w    -22.00  19.00   0.50    0.50    --  -70.00  55.00-153.98   82
 24  \w    -32.00  19.00   0.50    0.50    --  -70.00  55.00 116.69  102
 25  \w    -14.00  18.00   0.50    0.50    --  -70.00  55.00  75.10   64
 26  \w    -13.00  15.00   0.50    0.50    --  -74.00  52.00  38.56   56
 27  \w   -160.00-135.00   0.50    0.50    --  -74.00  52.00  38.56   50
 28  \w    -20.00  14.00   0.50    0.50    --  -74.00  55.00 -29.52   68
 29  \w    -17.00  10.00   0.50    0.50    --  -78.00  55.00 140.76   54
 30  \w    -76.00 -50.00   0.50    0.50    --  -78.00  55.00 140.76   52
 31  \w    -27.00  11.00   0.50    0.50    --  -78.00  54.00 -70.29   76
 32  \w    -32.00   6.00   0.50    0.50    --  -82.00  55.00  96.85   76
 33  \w    -23.00   5.00   0.50    0.50    --  -82.00  55.00-125.27   56
 34  \w    -24.00   7.00   0.50    0.50    --  -82.00  55.00-173.94   62
 35  \w    -20.00   7.00   0.50    0.50    --  -82.00  51.00-159.78   54
 36  \w   -129.00-103.00   0.50    0.50    --  -82.00  51.00-159.78   52
 37  \w    -24.00   7.00   0.50    0.50    --  -82.00  55.00-112.98   62
 38  \w    -43.00   3.00   0.50    0.50    --  -86.00  55.00 -36.76   92
 39  \w   -154.00-128.00   0.50    0.50    --  -86.00  55.00 -36.76   52
 40  \w   -178.00  -2.00   0.50    0.50    --  -90.00  54.00 134.64  352
 41  \w    -29.00  -1.00   0.50    0.50    --  -90.00  55.00  43.18   56
 42  \w    -29.00  -4.00   0.50    0.50    --  -90.00  52.00-158.22   50
 43  \w    -76.00 -50.00   0.50    0.50    --  -90.00  52.00-158.22   52
 44  \w    -99.00  -3.00   0.50    0.50    --  -90.00  50.00 163.25  192
 45  \w   -135.00-109.00   0.50    0.50    --  -90.00  50.00 163.25   52
 46  \w    -33.00  -1.00   0.50    0.50    --  -90.00  54.00  23.56   64
 47  \w    -92.00 -66.00   0.50    0.50    --  -90.00  54.00  23.56   52
 48  \w   -156.00-131.00   0.50    0.50    --  -90.00  54.00  23.56   50
 49  \w   -180.00-139.00   0.50    0.50    --  -94.70  55.00 -78.67   82
 50  \w   -166.00  -6.00   0.50    0.50    --  -94.70  55.00-176.23  320
 51  \w    -70.00 -32.00   0.50    0.50    --  -94.70   0.00 -60.00   76
 52  \w   -126.00-100.00   0.50    0.50    --  -94.70   0.00 -60.00   52
 53  \w   -123.00  -6.00   0.50    0.50    --  -94.70  55.00  62.17  234
 54  \w   -183.00-141.00   0.50    0.50    --  -94.70  55.00  62.17   84
 55  \w   -153.00  -5.00   0.50    0.50    --  -94.70  52.00 -98.91  296
 56  \w    -61.00  -5.00   0.50    0.50    --  -94.70  55.00 -62.11  112
 57  \w   -177.00  -5.00   0.50    0.50    --  -94.70  53.00  82.44  344
 58  \w   -132.00 -78.00   0.50    0.50    --  -94.70  55.00 -62.11  108
 59  \w   -183.00  -7.00   0.50    0.50    --  -94.70  55.00  -8.81  352
 60  \w   -113.00  -8.00   0.50    0.50    --  -94.70  55.00-123.56  210
 61  \w   -169.00-143.00   0.50    0.50    --  -94.70  55.00-123.56   52
 62  \w   -112.00  -5.00   0.50    0.50    --  -94.70  55.00 125.23  214
 63  \w   -175.00-149.00   0.50    0.50    --  -94.70  55.00 125.23   52
 64  \w   -123.00  -7.00   0.50    0.50    --  -94.70  54.00  11.95  232
 65  \w    -98.00  -5.00   0.50    0.50    --  -94.70  55.00 -78.67  186
;
_diffrn_measurement_device 'four-circle diffractometer'
_diffrn_measurement_device_type 'XtaLAB AFC11 (RCD3): quarter-chi single'
_diffrn_measurement_method '\w scans'
_diffrn_orient_matrix_type 'CrysAlisPro convention (1999,Acta A55,543-557)'
_diffrn_orient_matrix_UB_11 0.0737264000
_diffrn_orient_matrix_UB_12 -0.0641685000
_diffrn_orient_matrix_UB_13 -0.0556791000
_diffrn_orient_matrix_UB_21 0.1118378000
_diffrn_orient_matrix_UB_22 0.0035014000
_diffrn_orient_matrix_UB_23 0.1132271000
_diffrn_orient_matrix_UB_31 -0.0623292000
_diffrn_orient_matrix_UB_32 -0.1082864000
_diffrn_orient_matrix_UB_33 0.0262855000
_diffrn_radiation_monochromator mirror
_diffrn_radiation_probe x-ray
_diffrn_radiation_type 'Cu K\a'
_diffrn_radiation_wavelength 1.54184
_diffrn_reflns_av_R_equivalents 0.0457
_diffrn_reflns_av_unetI/netI 0.0202
_diffrn_reflns_Laue_measured_fraction_full 0.988
_diffrn_reflns_Laue_measured_fraction_max 0.968
_diffrn_reflns_limit_h_max 13
_diffrn_reflns_limit_h_min -13
_diffrn_reflns_limit_k_max 14
_diffrn_reflns_limit_k_min -15
_diffrn_reflns_limit_l_max 15
_diffrn_reflns_limit_l_min -15
_diffrn_reflns_number 42270
_diffrn_reflns_point_group_measured_fraction_full 0.988
_diffrn_reflns_point_group_measured_fraction_max 0.968
_diffrn_reflns_theta_full 67.684
_diffrn_reflns_theta_max 72.738
_diffrn_reflns_theta_min 3.613
_diffrn_source 'Rotating-anode X-ray tube'
_diffrn_source_type 'Rigaku (Cu) X-ray Source'
_exptl_absorpt_coefficient_mu 7.815
_exptl_absorpt_correction_T_max 1.00000
_exptl_absorpt_correction_T_min 0.60845
_exptl_absorpt_correction_type multi-scan
_exptl_absorpt_process_details
;
CrysAlisPro 1.171.40.67a (Rigaku Oxford Diffraction, 2019)
Empirical absorption correction using spherical harmonics,
 implemented in SCALE3 ABSPACK scaling algorithm.
;
_exptl_crystal_colour black
_exptl_crystal_colour_primary black
_exptl_crystal_density_diffrn 1.602
_exptl_crystal_description block
_exptl_crystal_F_000 822
_exptl_crystal_size_max 0.291
_exptl_crystal_size_mid 0.249
_exptl_crystal_size_min 0.153
_refine_diff_density_max 0.261
_refine_diff_density_min -0.480
_refine_diff_density_rms 0.111
_refine_ls_extinction_method none
_refine_ls_goodness_of_fit_ref 1.034
_refine_ls_hydrogen_treatment constr
_refine_ls_matrix_type full
_refine_ls_number_parameters 535
_refine_ls_number_reflns 6349
_refine_ls_number_restraints 0
_refine_ls_restrained_S_all 1.034
_refine_ls_R_factor_all 0.0327
_refine_ls_R_factor_gt 0.0310
_refine_ls_shift/su_max 0.002
_refine_ls_shift/su_mean 0.000
_refine_ls_structure_factor_coef Fsqd
_refine_ls_weighting_details 'w=1/[\s^2^(Fo^2^)+(0.0505P)^2^+0.3777P] where P=(Fo^2^+2Fc^2^)/3'
_refine_ls_weighting_scheme calc
_refine_ls_wR_factor_gt 0.0815
_refine_ls_wR_factor_ref 0.0831
_reflns_Friedel_coverage 0.000
_reflns_number_gt 5870
_reflns_number_total 6349
_reflns_threshold_expression 'I > 2\s(I)'
_cod_data_source_file d1ce00253h3.cif
_cod_data_source_block 213k-f
_cod_depositor_comments 'Adding full bibliography for 7242434--7242480.cif.'
_cod_database_code 7242449
_shelx_shelxl_version_number 2018/3
_chemical_oxdiff_formula C20H31NO6NiS10Cl
_chemical_oxdiff_usercomment '213K friedel mates as non-equivalent'
_shelx_space_group_comment
;
The symmetry employed for this shelxl refinement is uniquely defined
by the following loop, which should always be used as a source of
symmetry information in preference to the above space-group names.
They are only intended as comments.
;
_diffrn_oxdiff_digest_frames
;
013a4eda4640e4bdb21471fcaf4e14a3520670477a2
;
_reflns_odcompleteness_completeness 98.88
_reflns_odcompleteness_iscentric 1
_reflns_odcompleteness_theta 66.97
_olex2_refinement_description
;
1. Fixed Uiso
 At 1.2 times of:
  All C(H,H) groups, All C(H,H,H,H) groups, All N(H,H,H) groups
2. Others
 Sof(H20C)=Sof(H20D)=Sof(C19A)=Sof(H19C)=Sof(H19D)=Sof(Cl)=1-FVAR(1)
 Sof(Cl18)=Sof(H20A)=Sof(H20B)=Sof(C19)=Sof(H19A)=Sof(H19B)=FVAR(1)
 Sof(O1A)=Sof(O23A)=Sof(C22A)=Sof(H22C)=Sof(H22D)=Sof(C27A)=Sof(H27C)=
 Sof(H27D)=Sof(C24A)=Sof(H24C)=Sof(H24D)=Sof(C26A)=Sof(H26C)=Sof(H26D)=Sof(C8A)=
 Sof(H8AA)=Sof(H8AB)=Sof(O6A)=Sof(C32A)=Sof(H32C)=Sof(H32D)=Sof(C40A)=Sof(H40C)=
 Sof(H40D)=Sof(O28A)=Sof(C4A)=Sof(H4AA)=Sof(H4AB)=Sof(C31A)=Sof(H31C)=Sof(H31D)=
 Sof(O2A)=Sof(C30A)=Sof(H30C)=Sof(H30D)=Sof(C37A)=Sof(H37C)=Sof(H37D)=Sof(O3A)=
 Sof(C1A)=Sof(H1AA)=Sof(H1AB)=1-FVAR(2)
 Sof(O23)=Sof(C30)=Sof(H30A)=Sof(H30B)=Sof(C32)=Sof(H32A)=Sof(H32B)=Sof(C22)=
 Sof(H22A)=Sof(H22B)=Sof(C37)=Sof(H37A)=Sof(H37B)=Sof(O28)=Sof(C27)=Sof(H27A)=
 Sof(H27B)=Sof(C40)=Sof(H40A)=Sof(H40B)=Sof(C24)=Sof(H24A)=Sof(H24B)=Sof(C31)=
 Sof(H31A)=Sof(H31B)=Sof(C26)=Sof(H26A)=Sof(H26B)=Sof(O1)=Sof(O2)=Sof(O3)=
 Sof(O6)=Sof(C8)=Sof(H8A)=Sof(H8B)=Sof(C4)=Sof(H4A)=Sof(H4B)=Sof(C1)=Sof(H1A)=
 Sof(H1B)=FVAR(2)
3.a Secondary CH2 refined with riding coordinates:
 C20(H20A,H20B), C20(H20C,H20D), C30(H30A,H30B), C32(H32A,H32B), C22(H22A,
 H22B), C37(H37A,H37B), C19(H19A,H19B), C27(H27A,H27B), C40(H40A,H40B),
 C24(H24A,H24B), C31(H31A,H31B), C26(H26A,H26B), C19A(H19C,H19D), C8(H8A,H8B),
 C4(H4A,H4B), C1(H1A,H1B), C22A(H22C,H22D), C27A(H27C,H27D), C24A(H24C,H24D),
 C26A(H26C,H26D), C8A(H8AA,H8AB), C32A(H32C,H32D), C40A(H40C,H40D), C4A(H4AA,
 H4AB), C31A(H31C,H31D), C30A(H30C,H30D), C37A(H37C,H37D), C1A(H1AA,H1AB)
3.b Idealised Me refined as rotating group:
 N21(H21A,H21B,H21C)
;
_olex2_exptl_crystal_mounting_method loop
_olex2_submission_special_instructions 'No special instructions were received'
_oxdiff_exptl_absorpt_empirical_details
;
Empirical correction (ABSPACK) includes:
- Absorption correction using spherical harmonics
- Frame scaling
;
_oxdiff_exptl_absorpt_empirical_full_max 1.788
_oxdiff_exptl_absorpt_empirical_full_min 0.798

loop_
_space_group_symop_operation_xyz
'x, y, z'
'-x, -y, -z'

loop_
_atom_site_label
_atom_site_type_symbol
_atom_site_fract_x
_atom_site_fract_y
_atom_site_fract_z
_atom_site_U_iso_or_equiv
_atom_site_adp_type
_atom_site_occupancy
_atom_site_site_symmetry_order
_atom_site_calc_flag
_atom_site_refinement_flags_posn
_atom_site_refinement_flags_adp
_atom_site_refinement_flags_occupancy
_atom_site_disorder_assembly
_atom_site_disorder_group
Ni1 Ni 0.34530(2) 0.88988(2) 0.51227(2) 0.03758(9) Uani 1 1 d . . . . .
S6 S 0.11408(4) 1.02636(4) 0.72102(3) 0.04582(11) Uani 1 1 d . . . . .
S9 S 0.39844(4) 0.84359(4) 0.68262(3) 0.04695(11) Uani 1 1 d . . . . .
S7 S 0.19206(4) 0.97605(4) 0.52299(3) 0.04662(11) Uani 1 1 d . . . . .
S16 S 0.50579(4) 0.81186(4) 0.50739(3) 0.04632(11) Uani 1 1 d . . . . .
S15 S 0.29161(4) 0.93103(4) 0.34016(3) 0.04697(11) Uani 1 1 d . . . . .
S4 S 0.30176(4) 0.90197(4) 0.86615(3) 0.04904(12) Uani 1 1 d . . . . .
S13 S 0.59956(4) 0.77107(4) 0.31781(4) 0.05129(12) Uani 1 1 d . . . . .
S11 S 0.40899(5) 0.88813(4) 0.16617(3) 0.05067(12) Uani 1 1 d . . . . .
S8 S 0.12630(5) 1.00315(4) 0.95482(4) 0.05719(13) Uani 1 1 d . . . . .
S17 S 0.59019(5) 0.78658(5) 0.08458(4) 0.06295(14) Uani 1 1 d . . . . .
Cl18 Cl 0.6600(3) 0.54690(19) 0.4855(2) 0.0808(6) Uani 0.709(5) 1 d . . P A 1
N21 N 0.83440(14) 0.49778(11) 0.74474(11) 0.0443(3) Uani 1 1 d . . . . .
H21A H 0.811616 0.564282 0.731144 0.053 Uiso 1 1 calc GR . . . .
H21B H 0.910297 0.495188 0.738627 0.053 Uiso 1 1 calc GR . . . .
H21C H 0.839657 0.482912 0.813660 0.053 Uiso 1 1 calc GR . . . .
C3 C 0.29727(15) 0.90746(13) 0.72960(13) 0.0395(3) Uani 1 1 d . . . . .
C2 C 0.20869(15) 0.96556(13) 0.66072(13) 0.0387(3) Uani 1 1 d . . . . .
C12 C 0.53582(17) 0.81396(15) 0.18428(14) 0.0478(4) Uani 1 1 d . . . . .
C10 C 0.40407(16) 0.87836(13) 0.29987(13) 0.0413(3) Uani 1 1 d . . . . .
C5 C 0.17824(16) 0.97878(14) 0.85276(14) 0.0441(4) Uani 1 1 d . . . . .
C14 C 0.49551(15) 0.82496(13) 0.37201(13) 0.0410(3) Uani 1 1 d . . . . .
O23 O 0.8531(4) 0.3434(3) 0.9108(3) 0.0572(9) Uani 0.462(3) 1 d . . P B 1
C20 C 0.7369(2) 0.41589(16) 0.66259(16) 0.0605(5) Uani 1 1 d . . . . .
H20A H 0.653200 0.423496 0.665080 0.073 Uiso 0.709(5) 1 calc R . P A 1
H20B H 0.756144 0.343088 0.683734 0.073 Uiso 0.709(5) 1 calc R . P A 1
H20C H 0.776542 0.377997 0.619159 0.073 Uiso 0.291(5) 1 calc R . P A 2
H20D H 0.702195 0.362320 0.701716 0.073 Uiso 0.291(5) 1 calc R . P A 2
C30 C 0.8508(16) 0.7862(10) 0.6811(11) 0.059(3) Uani 0.462(3) 1 d . . P B 1
H30A H 0.780584 0.760259 0.612052 0.070 Uiso 0.462(3) 1 calc R . P B 1
H30B H 0.889616 0.857200 0.670182 0.070 Uiso 0.462(3) 1 calc R . P B 1
C32 C 0.6790(6) 0.7003(5) 0.8647(5) 0.0616(14) Uani 0.462(3) 1 d . . P B 1
H32A H 0.612456 0.747797 0.842682 0.074 Uiso 0.462(3) 1 calc R . P B 1
H32B H 0.743762 0.730356 0.935352 0.074 Uiso 0.462(3) 1 calc R . P B 1
C22 C 0.6853(9) 0.4209(9) 0.9471(7) 0.068(2) Uani 0.462(3) 1 d . . P B 1
H22A H 0.623535 0.379292 0.881130 0.082 Uiso 0.462(3) 1 calc R . P B 1
H22B H 0.645006 0.428438 1.001760 0.082 Uiso 0.462(3) 1 calc R . P B 1
C37 C 1.0992(15) 0.6310(13) 0.6574(12) 0.075(4) Uani 0.462(3) 1 d . . P B 1
H37A H 1.139988 0.630756 0.602470 0.090 Uiso 0.462(3) 1 calc R . P B 1
H37B H 1.163842 0.658462 0.729094 0.090 Uiso 0.462(3) 1 calc R . P B 1
C19 C 0.7325(4) 0.4281(2) 0.5454(2) 0.0671(10) Uani 0.709(5) 1 d . . P A 1
H19A H 0.684059 0.363119 0.499038 0.080 Uiso 0.709(5) 1 calc R . P A 1
H19B H 0.819080 0.433886 0.545361 0.080 Uiso 0.709(5) 1 calc R . P A 1
O28 O 0.7349(4) 0.6947(3) 0.7820(3) 0.0554(9) Uani 0.462(3) 1 d . . P B 1
C27 C 0.9675(10) 0.2943(7) 0.9532(7) 0.070(2) Uani 0.462(3) 1 d . . P B 1
H27A H 0.952074 0.228084 0.988132 0.084 Uiso 0.462(3) 1 calc R . P B 1
H27B H 1.033570 0.344000 1.009277 0.084 Uiso 0.462(3) 1 calc R . P B 1
C40 C 1.1490(6) 0.3927(6) 0.7665(7) 0.0723(18) Uani 0.462(3) 1 d . . P B 1
H40A H 1.227536 0.416137 0.829744 0.087 Uiso 0.462(3) 1 calc R . P B 1
H40B H 1.160489 0.324178 0.735084 0.087 Uiso 0.462(3) 1 calc R . P B 1
C24 C 0.8036(7) 0.3623(5) 0.9956(5) 0.0714(16) Uani 0.462(3) 1 d . . P B 1
H24A H 0.868007 0.406870 1.057843 0.086 Uiso 0.462(3) 1 calc R . P B 1
H24B H 0.780789 0.293381 1.022722 0.086 Uiso 0.462(3) 1 calc R . P B 1
C31 C 0.7999(5) 0.7972(4) 0.7749(4) 0.0646(14) Uani 0.462(3) 1 d . . P B 1
H31A H 0.870128 0.819281 0.845086 0.078 Uiso 0.462(3) 1 calc R . P B 1
H31B H 0.741722 0.852085 0.759485 0.078 Uiso 0.462(3) 1 calc R . P B 1
C26 C 1.0110(6) 0.2677(5) 0.8597(5) 0.0684(14) Uani 0.462(3) 1 d . . P B 1
H26A H 1.085626 0.229293 0.887064 0.082 Uiso 0.462(3) 1 calc R . P B 1
H26B H 0.943455 0.220724 0.801901 0.082 Uiso 0.462(3) 1 calc R . P B 1
C19A C 0.6373(6) 0.4692(6) 0.5907(6) 0.061(2) Uani 0.291(5) 1 d . . P A 2
H19C H 0.617657 0.526285 0.632814 0.074 Uiso 0.291(5) 1 calc R . P A 2
H19D H 0.560522 0.417340 0.556329 0.074 Uiso 0.291(5) 1 calc R . P A 2
Cl Cl 0.6888(7) 0.5266(6) 0.4860(4) 0.0854(17) Uani 0.291(5) 1 d . . P A 2
O1 O 0.7246(4) 0.5239(4) 0.9191(3) 0.0574(9) Uani 0.462(3) 1 d . . P B 1
O2 O 1.0471(4) 0.5257(4) 0.6650(3) 0.0616(9) Uani 0.462(3) 1 d . . P B 1
O3 O 0.9404(4) 0.7143(3) 0.7062(3) 0.0564(9) Uani 0.462(3) 1 d . . P B 1
O6 O 1.0420(4) 0.3660(3) 0.8149(3) 0.0554(9) Uani 0.462(3) 1 d . . P B 1
C8 C 0.6232(6) 0.5884(5) 0.8778(5) 0.0711(16) Uani 0.462(3) 1 d . . P B 1
H8A H 0.578535 0.591883 0.929618 0.085 Uiso 0.462(3) 1 calc R . P B 1
H8B H 0.562295 0.556283 0.806215 0.085 Uiso 0.462(3) 1 calc R . P B 1
C4 C 1.1432(7) 0.4543(6) 0.7017(5) 0.0744(17) Uani 0.462(3) 1 d . . P B 1
H4A H 1.139663 0.413282 0.635009 0.089 Uiso 0.462(3) 1 calc R . P B 1
H4B H 1.224848 0.500917 0.728536 0.089 Uiso 0.462(3) 1 calc R . P B 1
C1 C 0.9938(6) 0.7049(5) 0.6233(6) 0.0694(16) Uani 0.462(3) 1 d . . P B 1
H1A H 1.029013 0.776735 0.611064 0.083 Uiso 0.462(3) 1 calc R . P B 1
H1B H 0.927112 0.674963 0.553545 0.083 Uiso 0.462(3) 1 calc R . P B 1
O1A O 0.7089(3) 0.5847(3) 0.8832(3) 0.0567(7) Uani 0.538(3) 1 d . . P B 2
O23A O 0.7936(3) 0.3804(2) 0.9203(3) 0.0558(7) Uani 0.538(3) 1 d . . P B 2
C22A C 0.6387(6) 0.4973(5) 0.9152(4) 0.0695(12) Uani 0.538(3) 1 d . . P B 2
H22C H 0.577641 0.454965 0.849382 0.083 Uiso 0.538(3) 1 calc R . P B 2
H22D H 0.591906 0.525613 0.957973 0.083 Uiso 0.538(3) 1 calc R . P B 2
C27A C 0.8933(6) 0.3207(4) 0.9833(5) 0.0688(12) Uani 0.538(3) 1 d . . P B 2
H27C H 0.860029 0.266337 1.022632 0.083 Uiso 0.538(3) 1 calc R . P B 2
H27D H 0.961069 0.369957 1.038393 0.083 Uiso 0.538(3) 1 calc R . P B 2
C24A C 0.7346(8) 0.4256(7) 0.9862(6) 0.0649(18) Uani 0.538(3) 1 d . . P B 2
H24C H 0.798436 0.469076 1.049620 0.078 Uiso 0.538(3) 1 calc R . P B 2
H24D H 0.690716 0.367954 1.014250 0.078 Uiso 0.538(3) 1 calc R . P B 2
C26A C 0.9457(8) 0.2663(5) 0.9087(6) 0.0664(18) Uani 0.538(3) 1 d . . P B 2
H26C H 1.006999 0.219365 0.950796 0.080 Uiso 0.538(3) 1 calc R . P B 2
H26D H 0.877060 0.221378 0.849791 0.080 Uiso 0.538(3) 1 calc R . P B 2
C8A C 0.6323(5) 0.6623(5) 0.8237(5) 0.0579(12) Uani 0.538(3) 1 d . . P B 2
H8AA H 0.583764 0.688487 0.865944 0.069 Uiso 0.538(3) 1 calc R . P B 2
H8AB H 0.572244 0.629032 0.752264 0.069 Uiso 0.538(3) 1 calc R . P B 2
O6A O 1.0072(3) 0.3479(3) 0.8611(3) 0.0594(8) Uani 0.538(3) 1 d . . P B 2
C32A C 0.7180(4) 0.7546(4) 0.8058(4) 0.0565(11) Uani 0.538(3) 1 d . . P B 2
H32C H 0.668397 0.812555 0.772196 0.068 Uiso 0.538(3) 1 calc R . P B 2
H32D H 0.782299 0.783735 0.876993 0.068 Uiso 0.538(3) 1 calc R . P B 2
C40A C 1.0610(5) 0.3022(4) 0.7893(5) 0.0737(14) Uani 0.538(3) 1 d . . P B 2
H40C H 1.137592 0.273777 0.836839 0.088 Uiso 0.538(3) 1 calc R . P B 2
H40D H 1.000988 0.239574 0.748158 0.088 Uiso 0.538(3) 1 calc R . P B 2
O28A O 0.7787(2) 0.7175(2) 0.7344(2) 0.0492(7) Uani 0.538(3) 1 d . . P B 2
C4A C 1.0881(9) 0.3488(7) 0.7274(6) 0.0847(18) Uani 0.538(3) 1 d . . P B 2
H4AA H 1.042792 0.307952 0.655908 0.102 Uiso 0.538(3) 1 calc R . P B 2
H4AB H 1.178412 0.343651 0.744973 0.102 Uiso 0.538(3) 1 calc R . P B 2
C31A C 0.8578(14) 0.8049(10) 0.7121(10) 0.064(3) Uani 0.538(3) 1 d . . P B 2
H31C H 0.925559 0.835061 0.781001 0.077 Uiso 0.538(3) 1 calc R . P B 2
H31D H 0.807373 0.862471 0.678843 0.077 Uiso 0.538(3) 1 calc R . P B 2
O2A O 1.0715(4) 0.4706(3) 0.7056(3) 0.0650(8) Uani 0.538(3) 1 d . . P B 2
C30A C 0.9144(5) 0.7602(3) 0.6325(4) 0.0641(11) Uani 0.538(3) 1 d . . P B 2
H30C H 0.846381 0.727326 0.564865 0.077 Uiso 0.538(3) 1 calc R . P B 2
H30D H 0.964970 0.818787 0.611972 0.077 Uiso 0.538(3) 1 calc R . P B 2
C37A C 1.1493(5) 0.5646(5) 0.6913(4) 0.0737(13) Uani 0.538(3) 1 d . . P B 2
H37C H 1.202891 0.542773 0.651949 0.088 Uiso 0.538(3) 1 calc R . P B 2
H37D H 1.204800 0.598742 0.763925 0.088 Uiso 0.538(3) 1 calc R . P B 2
O3A O 0.9939(3) 0.6797(3) 0.6864(3) 0.0571(7) Uani 0.538(3) 1 d . . P B 2
C1A C 1.0640(12) 0.6456(11) 0.6250(9) 0.064(2) Uani 0.538(3) 1 d . . P B 2
H1AA H 1.116228 0.707891 0.611769 0.077 Uiso 0.538(3) 1 calc R . P B 2
H1AB H 1.006578 0.611179 0.553217 0.077 Uiso 0.538(3) 1 calc R . P B 2

loop_
_atom_site_aniso_label
_atom_site_aniso_U_11
_atom_site_aniso_U_22
_atom_site_aniso_U_33
_atom_site_aniso_U_23
_atom_site_aniso_U_13
_atom_site_aniso_U_12
Ni1 0.03896(16) 0.03917(16) 0.03434(15) 0.00005(11) 0.01310(12) 0.00532(11)
S6 0.0469(2) 0.0506(2) 0.0441(2) 0.00503(17) 0.01788(17) 0.01792(18)
S9 0.0484(2) 0.0591(3) 0.0389(2) 0.00778(17) 0.01766(17) 0.02295(19)
S7 0.0504(2) 0.0556(2) 0.0366(2) 0.00810(17) 0.01499(17) 0.01952(19)
S16 0.0431(2) 0.0586(3) 0.0393(2) 0.00599(17) 0.01510(17) 0.01368(18)
S15 0.0516(2) 0.0543(2) 0.0395(2) 0.00641(17) 0.01811(18) 0.01920(19)
S4 0.0553(2) 0.0618(3) 0.0385(2) 0.01160(18) 0.02168(18) 0.0246(2)
S13 0.0471(2) 0.0647(3) 0.0482(2) 0.00461(19) 0.02187(19) 0.0164(2)
S11 0.0538(2) 0.0642(3) 0.0372(2) 0.00328(18) 0.01839(18) 0.0143(2)
S8 0.0669(3) 0.0665(3) 0.0530(3) 0.0078(2) 0.0352(2) 0.0233(2)
S17 0.0601(3) 0.0863(4) 0.0502(3) -0.0058(2) 0.0293(2) 0.0121(2)
Cl18 0.0841(11) 0.0710(7) 0.0706(8) 0.0228(6) 0.0095(7) 0.0018(8)
N21 0.0532(8) 0.0375(7) 0.0446(7) 0.0022(5) 0.0207(6) 0.0055(6)
C3 0.0410(8) 0.0441(8) 0.0357(7) 0.0039(6) 0.0155(6) 0.0098(7)
C2 0.0400(8) 0.0394(8) 0.0378(8) 0.0029(6) 0.0145(6) 0.0086(6)
C12 0.0447(9) 0.0560(10) 0.0433(9) -0.0044(7) 0.0184(7) 0.0024(7)
C10 0.0432(8) 0.0433(8) 0.0378(8) -0.0009(6) 0.0156(7) 0.0041(7)
C5 0.0441(9) 0.0468(9) 0.0449(9) 0.0032(7) 0.0194(7) 0.0093(7)
C14 0.0394(8) 0.0440(8) 0.0403(8) -0.0009(6) 0.0158(7) 0.0040(6)
O23 0.072(2) 0.0566(19) 0.043(2) 0.0113(14) 0.0221(17) 0.0054(17)
C20 0.0717(13) 0.0491(10) 0.0509(10) 0.0015(8) 0.0151(9) -0.0074(9)
C30 0.069(4) 0.036(5) 0.068(6) 0.016(4) 0.021(4) 0.006(4)
C32 0.061(3) 0.065(4) 0.064(4) -0.007(3) 0.025(3) 0.024(3)
C22 0.067(5) 0.079(5) 0.065(5) 0.000(4) 0.038(4) -0.011(5)
C37 0.064(8) 0.078(6) 0.098(9) 0.007(6) 0.050(6) -0.001(5)
C19 0.096(2) 0.0523(16) 0.0490(15) -0.0065(12) 0.0279(15) -0.0109(15)
O28 0.068(2) 0.0457(19) 0.0538(18) -0.0037(14) 0.0219(15) 0.0161(15)
C27 0.091(6) 0.055(4) 0.056(4) 0.019(3) 0.017(4) 0.007(4)
C40 0.057(3) 0.066(4) 0.103(6) -0.003(4) 0.035(3) 0.028(3)
C24 0.102(5) 0.059(3) 0.056(3) 0.015(2) 0.037(3) -0.005(3)
C31 0.072(3) 0.044(3) 0.069(3) 0.002(2) 0.013(3) 0.018(2)
C26 0.074(3) 0.048(3) 0.076(3) 0.008(2) 0.016(3) 0.017(2)
C19A 0.048(4) 0.075(5) 0.051(4) 0.004(3) 0.009(3) -0.002(3)
Cl 0.103(3) 0.120(4) 0.0438(15) 0.0192(15) 0.0343(17) 0.028(2)
O1 0.052(2) 0.063(2) 0.0605(19) -0.0007(16) 0.0277(15) -0.0015(18)
O2 0.061(2) 0.065(2) 0.064(2) 0.0004(17) 0.0301(17) 0.0018(18)
O3 0.061(2) 0.0528(18) 0.0578(19) 0.0085(15) 0.0252(16) 0.0028(15)
O6 0.066(2) 0.049(2) 0.0548(19) -0.0016(15) 0.0241(15) 0.0193(16)
C8 0.056(3) 0.098(5) 0.066(3) -0.014(3) 0.032(2) 0.007(3)
C4 0.066(4) 0.096(5) 0.075(3) -0.013(3) 0.044(3) 0.008(3)
C1 0.082(4) 0.057(3) 0.072(4) 0.007(3) 0.038(3) -0.015(3)
O1A 0.057(2) 0.0571(18) 0.0616(16) 0.0046(13) 0.0281(14) 0.0062(15)
O23A 0.0674(19) 0.0524(15) 0.0462(17) 0.0071(12) 0.0202(13) 0.0027(13)
C22A 0.071(3) 0.076(4) 0.074(3) -0.002(2) 0.045(2) 0.003(3)
C27A 0.080(3) 0.059(2) 0.056(3) 0.014(2) 0.013(3) 0.001(2)
C24A 0.079(5) 0.069(4) 0.053(4) 0.011(3) 0.035(3) -0.004(4)
C26A 0.075(4) 0.041(3) 0.071(4) 0.014(3) 0.009(4) 0.016(3)
C8A 0.048(2) 0.067(3) 0.064(3) -0.010(2) 0.024(2) 0.016(2)
O6A 0.0626(18) 0.0420(18) 0.071(2) -0.0015(14) 0.0190(15) 0.0128(13)
C32A 0.053(2) 0.053(2) 0.060(2) -0.007(2) 0.0127(18) 0.0187(19)
C40A 0.070(3) 0.060(3) 0.090(4) -0.007(3) 0.023(3) 0.027(2)
O28A 0.0530(14) 0.0386(14) 0.0598(15) 0.0013(11) 0.0243(12) 0.0089(10)
C4A 0.105(5) 0.092(5) 0.079(4) -0.001(3) 0.050(4) 0.050(4)
C31A 0.069(4) 0.034(3) 0.091(8) -0.001(4) 0.033(5) 0.007(3)
O2A 0.0574(19) 0.068(2) 0.077(2) 0.0023(16) 0.0321(17) 0.0141(16)
C30A 0.068(3) 0.052(2) 0.073(3) 0.019(2) 0.028(2) -0.001(2)
C37A 0.056(3) 0.099(4) 0.078(3) -0.007(3) 0.040(2) 0.009(3)
O3A 0.0635(18) 0.0580(17) 0.0594(18) 0.0087(14) 0.0346(15) 0.0050(14)
C1A 0.068(6) 0.065(4) 0.074(5) 0.003(4) 0.046(4) 0.001(4)

loop_
_atom_type_symbol
_atom_type_description
_atom_type_scat_dispersion_real
_atom_type_scat_dispersion_imag
_atom_type_scat_source
C C 0.0181 0.0091 'International Tables Vol C Tables 4.2.6.8 and 6.1.1.4'
H H 0.0000 0.0000 'International Tables Vol C Tables 4.2.6.8 and 6.1.1.4'
Cl Cl 0.3639 0.7018 'International Tables Vol C Tables 4.2.6.8 and 6.1.1.4'
N N 0.0311 0.0180 'International Tables Vol C Tables 4.2.6.8 and 6.1.1.4'
Ni Ni -3.0029 0.5091 'International Tables Vol C Tables 4.2.6.8 and 6.1.1.4'
O O 0.0492 0.0322 'International Tables Vol C Tables 4.2.6.8 and 6.1.1.4'
S S 0.3331 0.5567 'International Tables Vol C Tables 4.2.6.8 and 6.1.1.4'

loop_
_geom_angle_atom_site_label_1
_geom_angle_atom_site_label_2
_geom_angle_atom_site_label_3
_geom_angle
_geom_angle_site_symmetry_1
_geom_angle_site_symmetry_3
_geom_angle_publ_flag
S9 Ni1 S7 93.102(17) . . ?
S9 Ni1 S16 86.034(17) . . ?
S9 Ni1 S15 178.26(2) . . ?
S16 Ni1 S7 176.68(2) . . ?
S15 Ni1 S7 87.930(17) . . ?
S15 Ni1 S16 93.014(17) . . ?
C5 S6 C2 97.47(8) . . ?
C3 S9 Ni1 102.29(5) . . ?
C2 S7 Ni1 101.98(6) . . ?
C14 S16 Ni1 102.19(6) . . ?
C10 S15 Ni1 102.36(6) . . ?
C5 S4 C3 97.35(8) . . ?
C12 S13 C14 97.59(8) . . ?
C12 S11 C10 97.46(8) . . ?
S9 C3 S4 122.49(9) . . ?
C2 C3 S9 121.17(12) . . ?
C2 C3 S4 116.33(12) . . ?
S7 C2 S6 123.02(9) . . ?
C3 C2 S6 115.71(12) . . ?
C3 C2 S7 121.27(12) . . ?
S13 C12 S11 113.06(9) . . ?
S17 C12 S13 123.26(11) . . ?
S17 C12 S11 123.68(11) . . ?
S15 C10 S11 123.09(10) . . ?
C14 C10 S15 121.01(13) . . ?
C14 C10 S11 115.90(12) . . ?
S6 C5 S4 113.10(9) . . ?
S8 C5 S6 123.49(10) . . ?
S8 C5 S4 123.42(10) . . ?
S16 C14 S13 122.68(10) . . ?
C10 C14 S16 121.39(13) . . ?
C10 C14 S13 115.93(12) . . ?
C24 O23 C27 111.1(6) . . ?
N21 C20 C19 112.67(18) . . ?
C19A C20 N21 109.5(3) . . ?
O3 C30 C31 110.4(9) . . ?
O28 C32 C8 109.3(5) . . ?
O1 C22 C24 108.0(6) . . ?
O2 C37 C1 109.7(11) . . ?
C20 C19 Cl18 112.6(2) . . ?
C31 O28 C32 111.0(5) . . ?
O23 C27 C26 109.4(6) . . ?
C4 C40 O6 122.9(6) . . ?
O23 C24 C22 108.8(6) . . ?
O28 C31 C30 108.0(6) . . ?
O6 C26 C27 109.1(5) . . ?
C20 C19A Cl 108.3(5) . . ?
C22 O1 C8 113.2(6) . . ?
C37 O2 C4 111.8(7) . . ?
C30 O3 C1 112.3(7) . . ?
C26 O6 C40 127.9(5) . . ?
O1 C8 C32 108.2(6) . . ?
C40 C4 O2 125.0(6) . . ?
O3 C1 C37 111.0(8) . . ?
C8A O1A C22A 113.5(5) . . ?
C24A O23A C27A 112.1(5) . . ?
O1A C22A C24A 107.7(5) . . ?
O23A C27A C26A 110.3(5) . . ?
O23A C24A C22A 108.7(5) . . ?
O6A C26A C27A 108.9(5) . . ?
O1A C8A C32A 108.3(4) . . ?
C40A O6A C26A 112.3(5) . . ?
O28A C32A C8A 109.6(4) . . ?
C4A C40A O6A 123.1(6) . . ?
C32A O28A C31A 111.0(6) . . ?
C40A C4A O2A 125.8(5) . . ?
O28A C31A C30A 107.9(8) . . ?
C37A O2A C4A 135.9(5) . . ?
O3A C30A C31A 108.7(7) . . ?
O2A C37A C1A 109.7(7) . . ?
C1A O3A C30A 112.3(6) . . ?
O3A C1A C37A 108.3(9) . . ?

loop_
_geom_bond_atom_site_label_1
_geom_bond_atom_site_label_2
_geom_bond_distance
_geom_bond_site_symmetry_2
_geom_bond_publ_flag
Ni1 S9 2.1594(5) . ?
Ni1 S7 2.1691(5) . ?
Ni1 S16 2.1606(5) . ?
Ni1 S15 2.1606(5) . ?
S6 C2 1.7438(16) . ?
S6 C5 1.7300(17) . ?
S9 C3 1.7189(16) . ?
S7 C2 1.7191(16) . ?
S16 C14 1.7122(16) . ?
S15 C10 1.7126(17) . ?
S4 C3 1.7382(16) . ?
S4 C5 1.7311(17) . ?
S13 C12 1.7262(19) . ?
S13 C14 1.7426(16) . ?
S11 C12 1.7317(19) . ?
S11 C10 1.7431(16) . ?
S8 C5 1.6486(16) . ?
S17 C12 1.6473(17) . ?
Cl18 C19 1.812(4) . ?
N21 C20 1.486(2) . ?
C3 C2 1.360(2) . ?
C10 C14 1.360(2) . ?
O23 C27 1.418(11) . ?
O23 C24 1.414(7) . ?
C20 C19 1.498(3) . ?
C20 C19A 1.413(7) . ?
C30 C31 1.517(15) . ?
C30 O3 1.376(16) . ?
C32 O28 1.418(7) . ?
C32 C8 1.491(9) . ?
C22 C24 1.527(12) . ?
C22 O1 1.397(12) . ?
C37 O2 1.386(16) . ?
C37 C1 1.524(15) . ?
O28 C31 1.410(7) . ?
C27 C26 1.492(11) . ?
C40 O6 1.551(8) . ?
C40 C4 1.129(9) . ?
C26 O6 1.416(7) . ?
C19A Cl 1.776(9) . ?
O1 C8 1.418(8) . ?
O2 C4 1.427(9) . ?
O3 C1 1.406(7) . ?
O1A C22A 1.422(7) . ?
O1A C8A 1.412(6) . ?
O23A C27A 1.421(6) . ?
O23A C24A 1.390(10) . ?
C22A C24A 1.526(10) . ?
C27A C26A 1.476(10) . ?
C26A O6A 1.430(9) . ?
C8A C32A 1.486(7) . ?
O6A C40A 1.409(7) . ?
C32A O28A 1.419(5) . ?
C40A C4A 1.100(8) . ?
O28A C31A 1.422(14) . ?
C4A O2A 1.556(8) . ?
C31A C30A 1.508(13) . ?
O2A C37A 1.429(7) . ?
C30A O3A 1.433(6) . ?
C37A C1A 1.523(11) . ?
O3A C1A 1.388(14) . ?
